data_4334148
loop_
_publ_author_name
'Joyee Mitra'
'Sabyasachi Sarkar'

_publ_contact_author_name 'Sabyasachi Sarkar'
_publ_section_title
;
 Oxo-Mo(IV)(dithiolene)thiolato Complexes: Analogue of Reduced Sulfite
 Oxidase
;
_journal_name_full 'Inorganic Chemistry'
_journal_page_first 3032
_journal_page_last 3042
_journal_paper_doi 10.1021/ic302485c
_journal_volume 52
_journal_year 2013
_chemical_formula_moiety 'C22 H12 Mo N5 O3 S3, C24 H20 P, 2(C H2 Cl2)'
_chemical_formula_sum 'C48 H36 Cl4 Mo N5 O3 P S3'
_chemical_formula_weight 1095.74
_chemical_name_systematic
;
 ?
;
_space_group_IT_number 2
_symmetry_cell_setting triclinic
_symmetry_space_group_name_Hall '-P 1'
_symmetry_space_group_name_H-M 'P -1'
_atom_sites_solution_hydrogens geom
_atom_sites_solution_primary direct
_atom_sites_solution_secondary difmap
_audit_creation_method SHELXL-97
_cell_angle_alpha 87.666(5)
_cell_angle_beta 89.071(5)
_cell_angle_gamma 78.301(5)
_cell_formula_units_Z 2
_cell_length_a 10.981(5)
_cell_length_b 12.218(5)
_cell_length_c 18.179(5)
_cell_measurement_temperature 293(2)
_cell_volume 2386.3(16)
_computing_cell_refinement 'SAINT 6.45 ( Bruker, 2003)'
_computing_data_collection 'SMART 5.628 (Bruker, 2003)'
_computing_data_reduction 'SAINT 6.45 ( Bruker, 2003)'
_computing_molecular_graphics 'Diamond 3.1e, Ortep'
_computing_structure_refinement 'SHELXL-97 (Sheldrick, 1997)'
_computing_structure_solution SIR-97
_diffrn_ambient_temperature 293(2)
_diffrn_measured_fraction_theta_full 0.971
_diffrn_measured_fraction_theta_max 0.971
_diffrn_measurement_method /w-scans
_diffrn_radiation_monochromator graphite
_diffrn_radiation_source 'fine-focus sealed tube'
_diffrn_radiation_type MoK\a
_diffrn_radiation_wavelength 0.71069
_diffrn_reflns_av_R_equivalents 0.0224
_diffrn_reflns_av_sigmaI/netI 0.0443
_diffrn_reflns_limit_h_max 13
_diffrn_reflns_limit_h_min -13
_diffrn_reflns_limit_k_max 14
_diffrn_reflns_limit_k_min -15
_diffrn_reflns_limit_l_max 12
_diffrn_reflns_limit_l_min -22
_diffrn_reflns_number 13248
_diffrn_reflns_theta_full 26.00
_diffrn_reflns_theta_max 26.00
_diffrn_reflns_theta_min 1.89
_exptl_absorpt_coefficient_mu 0.711
_exptl_absorpt_correction_T_max 0.989
_exptl_absorpt_correction_T_min 0.967
_exptl_absorpt_correction_type empirical
_exptl_absorpt_process_details 'SADABS (Bruker 2003)'
_exptl_crystal_colour blue
_exptl_crystal_density_diffrn 1.525
_exptl_crystal_description block
_exptl_crystal_F_000 1112
_exptl_crystal_size_max 0.04
_exptl_crystal_size_mid 0.02
_exptl_crystal_size_min 0.02
_refine_diff_density_max 2.201
_refine_diff_density_min -1.096
_refine_diff_density_rms 0.209
_refine_ls_extinction_method none
_refine_ls_goodness_of_fit_ref 0.819
_refine_ls_hydrogen_treatment constr
_refine_ls_matrix_type full
_refine_ls_number_parameters 586
_refine_ls_number_reflns 9113
_refine_ls_number_restraints 0
_refine_ls_restrained_S_all 0.819
_refine_ls_R_factor_all 0.0641
_refine_ls_R_factor_gt 0.0533
_refine_ls_shift/su_max 0.003
_refine_ls_shift/su_mean 0.001
_refine_ls_structure_factor_coef Fsqd
_refine_ls_weighting_details 'calc w=1/[\s^2^(Fo^2^)+(0.2000P)^2^+0.0000P] where P=(Fo^2^+2Fc^2^)/3'
_refine_ls_weighting_scheme calc
_refine_ls_wR_factor_gt 0.1604
_refine_ls_wR_factor_ref 0.1938
_reflns_number_gt 7757
_reflns_number_total 9113
_reflns_threshold_expression >2sigma(I)
_cod_data_source_file ic302485c_si_002_10.cif
_cod_data_source_block 6b
_cod_database_code 4334148

loop_
_symmetry_equiv_pos_as_xyz
'x, y, z'
'-x, -y, -z'

loop_
_atom_site_label
_atom_site_type_symbol
_atom_site_fract_x
_atom_site_fract_y
_atom_site_fract_z
_atom_site_U_iso_or_equiv
_atom_site_adp_type
_atom_site_occupancy
_atom_site_symmetry_multiplicity
_atom_site_calc_flag
_atom_site_refinement_flags
Mo1 Mo 0.90226(2) 0.02638(2) 0.755922(15) 0.01743(14) Uani 1 1 d .
S1 S 1.10263(8) -0.04883(7) 0.80812(5) 0.0208(2) Uani 1 1 d .
S2 S 1.00000(8) 0.17381(7) 0.70469(5) 0.0210(2) Uani 1 1 d .
S3 S 0.86990(8) -0.16341(7) 0.78020(5) 0.0220(2) Uani 1 1 d .
P1 P 0.71614(8) -0.38807(7) 1.00489(5) 0.0158(2) Uani 1 1 d .
Cl1 Cl 0.95860(14) 0.48066(16) 0.39015(11) 0.0817(5) Uani 1 1 d .
Cl2 Cl 0.72642(13) 0.61322(11) 0.44278(7) 0.0573(4) Uani 1 1 d .
Cl3 Cl 0.77142(11) 0.36315(11) 0.58664(7) 0.0524(3) Uani 1 1 d .
Cl4 Cl 0.54980(10) 0.45597(9) 0.67096(6) 0.0395(3) Uani 1 1 d .
O1 O 0.8171(2) 0.0967(2) 0.82374(14) 0.0245(5) Uani 1 1 d .
O2 O 0.3377(2) -0.2535(2) 0.65155(16) 0.0345(6) Uani 1 1 d .
O3 O 0.4575(3) -0.3111(2) 0.55978(15) 0.0337(6) Uani 1 1 d .
N1 N 1.2642(3) 0.3103(3) 0.7435(2) 0.0359(8) Uani 1 1 d .
N2 N 1.4043(3) 0.0288(3) 0.8508(2) 0.0364(8) Uani 1 1 d .
N3 N 0.9518(3) -0.0515(2) 0.63990(15) 0.0180(6) Uani 1 1 d .
N4 N 0.7401(3) 0.0758(2) 0.68251(16) 0.0194(6) Uani 1 1 d .
N5 N 0.4389(3) -0.2689(2) 0.62038(18) 0.0250(7) Uani 1 1 d .
C1 C 1.1863(3) 0.0573(3) 0.79287(19) 0.0206(7) Uani 1 1 d .
C2 C 1.1418(3) 0.1518(3) 0.75053(19) 0.0210(7) Uani 1 1 d .
C3 C 1.3067(3) 0.0427(3) 0.8256(2) 0.0258(8) Uani 1 1 d .
C4 C 1.2099(3) 0.2391(3) 0.7452(2) 0.0258(8) Uani 1 1 d .
C5 C 1.0592(3) -0.1195(3) 0.62130(19) 0.0218(7) Uani 1 1 d .
H5 H 1.1242 -0.1322 0.6548 0.026 Uiso 1 1 calc R
C6 C 1.0777(3) -0.1722(3) 0.5539(2) 0.0238(7) Uani 1 1 d .
H6 H 1.1528 -0.2201 0.5436 0.029 Uiso 1 1 calc R
C7 C 0.9831(3) -0.1521(3) 0.5028(2) 0.0239(7) Uani 1 1 d .
H7 H 0.9935 -0.1865 0.4577 0.029 Uiso 1 1 calc R
C8 C 0.8707(3) -0.0787(3) 0.51999(19) 0.0212(7) Uani 1 1 d .
C9 C 0.8592(3) -0.0318(3) 0.58954(18) 0.0185(7) Uani 1 1 d .
C10 C 0.7463(3) 0.0389(3) 0.61170(19) 0.0198(7) Uani 1 1 d .
C11 C 0.6335(3) 0.1401(3) 0.7039(2) 0.0247(7) Uani 1 1 d .
H11 H 0.6269 0.1645 0.7518 0.030 Uiso 1 1 calc R
C12 C 0.5308(3) 0.1727(3) 0.6574(2) 0.0255(8) Uani 1 1 d .
H12 H 0.4585 0.2184 0.6745 0.031 Uiso 1 1 calc R
C13 C 0.5376(3) 0.1365(3) 0.5859(2) 0.0284(8) Uani 1 1 d .
H13 H 0.4704 0.1584 0.5543 0.034 Uiso 1 1 calc R
C14 C 0.6457(3) 0.0672(3) 0.5620(2) 0.0232(7) Uani 1 1 d .
C15 C 0.6617(3) 0.0211(3) 0.4898(2) 0.0245(7) Uani 1 1 d .
H15 H 0.5976 0.0405 0.4558 0.029 Uiso 1 1 calc R
C16 C 0.7667(3) -0.0492(3) 0.4704(2) 0.0241(7) Uani 1 1 d .
H16 H 0.7728 -0.0794 0.4240 0.029 Uiso 1 1 calc R
C17 C 0.7413(3) -0.1853(3) 0.72917(18) 0.0192(7) Uani 1 1 d .
C18 C 0.6198(3) -0.1481(3) 0.7549(2) 0.0243(7) Uani 1 1 d .
H18 H 0.6060 -0.1053 0.7965 0.029 Uiso 1 1 calc R
C19 C 0.5206(3) -0.1744(3) 0.7192(2) 0.0254(8) Uani 1 1 d .
H19 H 0.4399 -0.1503 0.7366 0.030 Uiso 1 1 calc R
C20 C 0.5429(3) -0.2374(3) 0.65703(19) 0.0206(7) Uani 1 1 d .
C21 C 0.6618(3) -0.2729(3) 0.6287(2) 0.0251(8) Uani 1 1 d .
H21 H 0.6746 -0.3132 0.5860 0.030 Uiso 1 1 calc R
C22 C 0.7610(3) -0.2469(3) 0.6657(2) 0.0234(7) Uani 1 1 d .
H22 H 0.8415 -0.2708 0.6479 0.028 Uiso 1 1 calc R
C23 C 0.7521(3) -0.4609(3) 0.92178(19) 0.0180(7) Uani 1 1 d .
C24 C 0.7045(3) -0.5573(3) 0.9115(2) 0.0234(7) Uani 1 1 d .
H24 H 0.6555 -0.5828 0.9479 0.028 Uiso 1 1 calc R
C25 C 0.7303(4) -0.6143(3) 0.8474(2) 0.0282(8) Uani 1 1 d .
H25 H 0.6985 -0.6781 0.8408 0.034 Uiso 1 1 calc R
C26 C 0.8040(4) -0.5766(3) 0.7923(2) 0.0285(8) Uani 1 1 d .
H26 H 0.8211 -0.6153 0.7491 0.034 Uiso 1 1 calc R
C27 C 0.8514(4) -0.4817(3) 0.8023(2) 0.0295(8) Uani 1 1 d .
H27 H 0.9006 -0.4568 0.7657 0.035 Uiso 1 1 calc R
C28 C 0.8264(3) -0.4233(3) 0.8665(2) 0.0248(8) Uani 1 1 d .
H28 H 0.8586 -0.3596 0.8730 0.030 Uiso 1 1 calc R
C29 C 0.7361(3) -0.4909(3) 1.07939(19) 0.0197(7) Uani 1 1 d .
C30 C 0.8444(3) -0.5755(3) 1.0774(2) 0.0249(8) Uani 1 1 d .
H30 H 0.8979 -0.5800 1.0369 0.030 Uiso 1 1 calc R
C31 C 0.8702(4) -0.6519(3) 1.1362(2) 0.0295(8) Uani 1 1 d .
H31 H 0.9411 -0.7083 1.1351 0.035 Uiso 1 1 calc R
C32 C 0.7914(4) -0.6447(3) 1.1962(2) 0.0320(9) Uani 1 1 d .
H32 H 0.8104 -0.6954 1.2360 0.038 Uiso 1 1 calc R
C33 C 0.6857(4) -0.5640(3) 1.1978(2) 0.0351(9) Uani 1 1 d .
H33 H 0.6329 -0.5610 1.2385 0.042 Uiso 1 1 calc R
C34 C 0.6552(4) -0.4853(3) 1.1390(2) 0.0266(8) Uani 1 1 d .
H34 H 0.5825 -0.4308 1.1402 0.032 Uiso 1 1 calc R
C35 C 0.8182(3) -0.2941(3) 1.01820(18) 0.0179(7) Uani 1 1 d .
C36 C 0.9062(3) -0.3106(3) 1.07463(19) 0.0208(7) Uani 1 1 d .
H36 H 0.9142 -0.3729 1.1066 0.025 Uiso 1 1 calc R
C37 C 0.9807(3) -0.2339(3) 1.0825(2) 0.0241(7) Uani 1 1 d .
H37 H 1.0379 -0.2440 1.1205 0.029 Uiso 1 1 calc R
C38 C 0.9714(3) -0.1412(3) 1.0338(2) 0.0258(8) Uani 1 1 d .
H38 H 1.0232 -0.0905 1.0390 0.031 Uiso 1 1 calc R
C39 C 0.8847(4) -0.1250(3) 0.9780(2) 0.0252(8) Uani 1 1 d .
H39 H 0.8790 -0.0635 0.9454 0.030 Uiso 1 1 calc R
C40 C 0.8068(3) -0.1988(3) 0.9701(2) 0.0232(7) Uani 1 1 d .
H40 H 0.7471 -0.1860 0.9334 0.028 Uiso 1 1 calc R
C41 C 0.5616(3) -0.3038(3) 0.9994(2) 0.0202(7) Uani 1 1 d .
C42 C 0.5208(3) -0.2301(3) 1.0559(2) 0.0236(7) Uani 1 1 d .
H42 H 0.5701 -0.2296 1.0970 0.028 Uiso 1 1 calc R
C43 C 0.4067(4) -0.1582(3) 1.0498(2) 0.0307(9) Uani 1 1 d .
H43 H 0.3785 -0.1091 1.0871 0.037 Uiso 1 1 calc R
C44 C 0.3339(4) -0.1588(3) 0.9882(2) 0.0331(9) Uani 1 1 d .
H44 H 0.2566 -0.1109 0.9845 0.040 Uiso 1 1 calc R
C45 C 0.3760(4) -0.2304(3) 0.9328(2) 0.0303(8) Uani 1 1 d .
H45 H 0.3272 -0.2297 0.8914 0.036 Uiso 1 1 calc R
C46 C 0.4905(3) -0.3039(3) 0.9377(2) 0.0229(7) Uani 1 1 d .
H46 H 0.5186 -0.3521 0.8999 0.027 Uiso 1 1 calc R
C47 C 0.6120(4) 0.4215(4) 0.5824(2) 0.0346(9) Uani 1 1 d .
H47A H 0.5687 0.3686 0.5613 0.042 Uiso 1 1 calc R
H47B H 0.5990 0.4884 0.5505 0.042 Uiso 1 1 calc R
C48 C 0.7967(5) 0.5029(4) 0.3880(3) 0.0441(11) Uani 1 1 d .
H48A H 0.7704 0.4350 0.4052 0.053 Uiso 1 1 calc R
H48B H 0.7692 0.5193 0.3376 0.053 Uiso 1 1 calc R

loop_
_atom_site_aniso_label
_atom_site_aniso_U_11
_atom_site_aniso_U_22
_atom_site_aniso_U_33
_atom_site_aniso_U_23
_atom_site_aniso_U_13
_atom_site_aniso_U_12
Mo1 0.0184(2) 0.0173(2) 0.0170(2) -0.00222(13) 0.00029(13) -0.00424(13)
S1 0.0226(5) 0.0176(4) 0.0231(5) -0.0001(3) -0.0045(4) -0.0059(3)
S2 0.0243(4) 0.0178(4) 0.0214(4) -0.0011(3) 0.0006(3) -0.0057(3)
S3 0.0242(5) 0.0220(4) 0.0216(4) 0.0032(3) -0.0051(4) -0.0093(3)
P1 0.0152(4) 0.0160(4) 0.0168(4) -0.0010(3) 0.0000(3) -0.0047(3)
Cl1 0.0484(8) 0.0931(12) 0.0901(12) -0.0018(9) 0.0166(8) 0.0162(8)
Cl2 0.0678(8) 0.0562(7) 0.0361(6) -0.0031(5) 0.0109(6) 0.0151(6)
Cl3 0.0368(6) 0.0708(8) 0.0398(6) -0.0139(6) 0.0004(5) 0.0144(6)
Cl4 0.0422(6) 0.0363(5) 0.0373(6) -0.0064(4) 0.0078(5) -0.0014(4)
O1 0.0251(13) 0.0273(13) 0.0221(13) -0.0065(10) 0.0023(10) -0.0068(10)
O2 0.0206(13) 0.0426(16) 0.0408(17) -0.0037(13) -0.0052(12) -0.0071(12)
O3 0.0346(15) 0.0401(16) 0.0278(15) -0.0089(12) -0.0074(12) -0.0086(12)
N1 0.0363(19) 0.0273(17) 0.046(2) -0.0087(15) 0.0097(16) -0.0112(14)
N2 0.0268(18) 0.0370(19) 0.046(2) -0.0123(16) -0.0025(16) -0.0058(14)
N3 0.0199(14) 0.0184(13) 0.0158(14) -0.0007(11) 0.0003(11) -0.0038(11)
N4 0.0210(14) 0.0170(13) 0.0207(15) 0.0008(11) -0.0012(12) -0.0053(11)
N5 0.0235(16) 0.0220(15) 0.0302(17) -0.0007(13) -0.0085(13) -0.0055(12)
C1 0.0215(17) 0.0183(16) 0.0215(17) -0.0069(13) -0.0015(14) -0.0017(13)
C2 0.0207(17) 0.0205(16) 0.0235(18) -0.0083(13) 0.0070(14) -0.0070(13)
C3 0.0241(19) 0.0250(18) 0.0289(19) -0.0100(15) 0.0039(16) -0.0046(14)
C4 0.0282(19) 0.0226(17) 0.028(2) -0.0045(14) 0.0050(16) -0.0075(15)
C5 0.0202(17) 0.0225(16) 0.0215(17) 0.0003(13) -0.0012(14) -0.0014(13)
C6 0.0256(18) 0.0197(16) 0.0250(19) -0.0023(14) 0.0018(15) -0.0018(14)
C7 0.0284(19) 0.0261(17) 0.0188(17) -0.0038(14) 0.0016(15) -0.0085(15)
C8 0.0255(18) 0.0180(15) 0.0224(18) -0.0004(13) -0.0007(14) -0.0096(14)
C9 0.0207(17) 0.0186(15) 0.0167(16) 0.0018(12) -0.0015(13) -0.0053(13)
C10 0.0208(17) 0.0168(15) 0.0236(17) 0.0007(13) -0.0019(14) -0.0086(13)
C11 0.0251(18) 0.0261(18) 0.0239(18) -0.0023(14) -0.0002(15) -0.0074(14)
C12 0.0168(17) 0.0177(16) 0.040(2) -0.0045(15) -0.0003(15) 0.0012(13)
C13 0.0203(18) 0.0212(17) 0.044(2) 0.0024(16) -0.0094(16) -0.0047(14)
C14 0.0225(17) 0.0220(17) 0.0263(19) 0.0033(14) -0.0036(15) -0.0076(14)
C15 0.0281(18) 0.0273(18) 0.0202(17) 0.0032(14) -0.0095(15) -0.0108(15)
C16 0.033(2) 0.0205(16) 0.0211(18) -0.0021(13) -0.0030(15) -0.0113(14)
C17 0.0203(17) 0.0193(16) 0.0199(17) 0.0042(13) -0.0047(13) -0.0091(13)
C18 0.0239(18) 0.0266(18) 0.0230(18) -0.0080(14) 0.0007(15) -0.0050(14)
C19 0.0172(17) 0.0274(18) 0.030(2) -0.0039(15) 0.0003(15) -0.0009(14)
C20 0.0204(17) 0.0228(16) 0.0198(17) -0.0014(13) -0.0030(14) -0.0064(13)
C21 0.0284(19) 0.0277(18) 0.0202(18) -0.0067(14) -0.0020(15) -0.0066(15)
C22 0.0204(17) 0.0240(17) 0.0269(19) -0.0011(14) 0.0002(14) -0.0069(14)
C23 0.0166(15) 0.0162(15) 0.0198(17) -0.0011(12) -0.0023(13) 0.0001(12)
C24 0.0240(18) 0.0215(17) 0.0249(18) -0.0035(14) -0.0016(14) -0.0044(14)
C25 0.034(2) 0.0237(18) 0.028(2) -0.0078(15) -0.0063(16) -0.0054(15)
C26 0.032(2) 0.0280(19) 0.0226(19) -0.0068(15) 0.0000(16) 0.0016(15)
C27 0.034(2) 0.0285(19) 0.0220(19) 0.0015(15) 0.0024(16) 0.0032(16)
C28 0.0272(19) 0.0193(16) 0.0272(19) 0.0009(14) 0.0023(15) -0.0034(14)
C29 0.0243(17) 0.0171(15) 0.0193(17) 0.0014(13) -0.0029(14) -0.0081(13)
C30 0.0202(17) 0.0237(17) 0.032(2) 0.0038(15) -0.0007(15) -0.0076(14)
C31 0.032(2) 0.0227(17) 0.034(2) 0.0060(15) -0.0082(17) -0.0071(15)
C32 0.044(2) 0.0256(18) 0.027(2) 0.0016(15) -0.0086(18) -0.0104(17)
C33 0.054(3) 0.0269(19) 0.026(2) -0.0029(15) 0.0123(19) -0.0132(18)
C34 0.031(2) 0.0232(17) 0.0261(19) -0.0017(14) 0.0037(16) -0.0076(15)
C35 0.0158(15) 0.0197(16) 0.0189(16) -0.0033(13) 0.0019(13) -0.0045(12)
C36 0.0195(16) 0.0195(16) 0.0226(18) -0.0011(13) 0.0027(14) -0.0021(13)
C37 0.0162(16) 0.0283(18) 0.0282(19) -0.0064(15) -0.0007(14) -0.0045(14)
C38 0.0244(18) 0.0246(17) 0.032(2) -0.0093(15) 0.0040(16) -0.0117(15)
C39 0.035(2) 0.0171(16) 0.0253(19) -0.0012(14) 0.0048(16) -0.0112(14)
C40 0.0251(18) 0.0215(17) 0.0243(18) 0.0004(14) -0.0001(15) -0.0081(14)
C41 0.0159(16) 0.0181(15) 0.0270(18) -0.0012(13) 0.0021(14) -0.0045(13)
C42 0.0233(18) 0.0197(16) 0.0277(19) -0.0038(14) -0.0006(15) -0.0032(14)
C43 0.0257(19) 0.0263(18) 0.038(2) -0.0038(16) 0.0107(17) -0.0013(15)
C44 0.0204(18) 0.0263(19) 0.050(3) -0.0008(17) 0.0022(18) 0.0005(15)
C45 0.0219(18) 0.0267(19) 0.043(2) -0.0001(16) -0.0103(17) -0.0060(15)
C46 0.0225(17) 0.0193(16) 0.0278(19) 0.0016(14) 0.0001(15) -0.0073(14)
C47 0.027(2) 0.039(2) 0.036(2) -0.0050(18) -0.0058(17) -0.0001(17)
C48 0.059(3) 0.032(2) 0.039(3) -0.0033(18) 0.002(2) -0.002(2)

loop_
_atom_type_symbol
_atom_type_description
_atom_type_scat_dispersion_real
_atom_type_scat_dispersion_imag
_atom_type_scat_source
C C 0.0033 0.0016 'International Tables Vol C Tables 4.2.6.8 and 6.1.1.4'
H H 0.0000 0.0000 'International Tables Vol C Tables 4.2.6.8 and 6.1.1.4'
N N 0.0061 0.0033 'International Tables Vol C Tables 4.2.6.8 and 6.1.1.4'
O O 0.0106 0.0060 'International Tables Vol C Tables 4.2.6.8 and 6.1.1.4'
S S 0.1246 0.1234 'International Tables Vol C Tables 4.2.6.8 and 6.1.1.4'
Mo Mo -1.6832 0.6857 'International Tables Vol C Tables 4.2.6.8 and 6.1.1.4'
P P 0.1023 0.0942 'International Tables Vol C Tables 4.2.6.8 and 6.1.1.4'
Cl Cl 0.1484 0.1585 'International Tables Vol C Tables 4.2.6.8 and 6.1.1.4'

loop_
_geom_angle_atom_site_label_1
_geom_angle_atom_site_label_2
_geom_angle_atom_site_label_3
_geom_angle
O1 Mo1 N4 88.75(12)
O1 Mo1 N3 159.33(11)
N4 Mo1 N3 70.62(10)
O1 Mo1 S1 105.77(9)
N4 Mo1 S1 165.46(8)
N3 Mo1 S1 94.86(7)
O1 Mo1 S2 99.32(9)
N4 Mo1 S2 92.32(8)
N3 Mo1 S2 83.35(7)
S1 Mo1 S2 84.93(4)
O1 Mo1 S3 101.97(9)
N4 Mo1 S3 94.57(7)
N3 Mo1 S3 79.04(7)
S1 Mo1 S3 83.10(3)
S2 Mo1 S3 157.73(3)
C1 S1 Mo1 104.35(12)
C2 S2 Mo1 103.45(12)
C17 S3 Mo1 109.92(11)
C23 P1 C35 111.38(15)
C23 P1 C41 109.39(16)
C35 P1 C41 106.43(15)
C23 P1 C29 107.28(16)
C35 P1 C29 108.71(16)
C41 P1 C29 113.71(16)
C9 N3 C5 117.6(3)
C9 N3 Mo1 116.2(2)
C5 N3 Mo1 126.1(2)
C11 N4 C10 117.2(3)
C11 N4 Mo1 122.8(2)
C10 N4 Mo1 120.1(2)
O2 N5 O3 123.1(3)
O2 N5 C20 118.5(3)
O3 N5 C20 118.3(3)
C2 C1 C3 119.6(3)
C2 C1 S1 122.5(3)
C3 C1 S1 117.8(3)
C1 C2 C4 119.7(3)
C1 C2 S2 122.9(3)
C4 C2 S2 117.3(3)
N2 C3 C1 178.3(4)
N1 C4 C2 177.6(4)
N3 C5 C6 123.1(3)
N3 C5 H5 118.5
C6 C5 H5 118.5
C7 C6 C5 119.2(3)
C7 C6 H6 120.4
C5 C6 H6 120.4
C6 C7 C8 119.0(3)
C6 C7 H7 120.5
C8 C7 H7 120.5
C9 C8 C7 118.0(3)
C9 C8 C16 118.1(3)
C7 C8 C16 123.9(3)
N3 C9 C8 123.2(3)
N3 C9 C10 115.9(3)
C8 C9 C10 120.8(3)
N4 C10 C14 122.9(3)
N4 C10 C9 117.1(3)
C14 C10 C9 120.0(3)
N4 C11 C12 123.1(3)
N4 C11 H11 118.5
C12 C11 H11 118.5
C11 C12 C13 119.7(3)
C11 C12 H12 120.2
C13 C12 H12 120.2
C14 C13 C12 119.1(3)
C14 C13 H13 120.4
C12 C13 H13 120.4
C13 C14 C10 118.0(3)
C13 C14 C15 124.0(3)
C10 C14 C15 118.0(3)
C16 C15 C14 121.6(3)
C16 C15 H15 119.2
C14 C15 H15 119.2
C15 C16 C8 121.4(3)
C15 C16 H16 119.3
C8 C16 H16 119.3
C18 C17 C22 119.4(3)
C18 C17 S3 120.5(3)
C22 C17 S3 120.0(3)
C19 C18 C17 120.5(3)
C19 C18 H18 119.7
C17 C18 H18 119.7
C18 C19 C20 118.9(3)
C18 C19 H19 120.5
C20 C19 H19 120.5
C21 C20 C19 122.1(3)
C21 C20 N5 118.6(3)
C19 C20 N5 119.3(3)
C20 C21 C22 118.4(3)
C20 C21 H21 120.8
C22 C21 H21 120.8
C21 C22 C17 120.6(3)
C21 C22 H22 119.7
C17 C22 H22 119.7
C28 C23 C24 119.6(3)
C28 C23 P1 121.3(3)
C24 C23 P1 119.1(3)
C25 C24 C23 120.0(3)
C25 C24 H24 120.0
C23 C24 H24 120.0
C24 C25 C26 120.4(3)
C24 C25 H25 119.8
C26 C25 H25 119.8
C27 C26 C25 119.7(3)
C27 C26 H26 120.1
C25 C26 H26 120.1
C26 C27 C28 120.6(4)
C26 C27 H27 119.7
C28 C27 H27 119.7
C23 C28 C27 119.7(3)
C23 C28 H28 120.2
C27 C28 H28 120.2
C34 C29 C30 120.4(3)
C34 C29 P1 122.8(3)
C30 C29 P1 116.6(3)
C31 C30 C29 119.3(3)
C31 C30 H30 120.4
C29 C30 H30 120.4
C32 C31 C30 120.3(4)
C32 C31 H31 119.8
C30 C31 H31 119.8
C33 C32 C31 120.5(4)
C33 C32 H32 119.8
C31 C32 H32 119.8
C32 C33 C34 121.2(4)
C32 C33 H33 119.4
C34 C33 H33 119.4
C29 C34 C33 118.3(4)
C29 C34 H34 120.9
C33 C34 H34 120.9
C36 C35 C40 119.6(3)
C36 C35 P1 122.6(3)
C40 C35 P1 117.8(3)
C37 C36 C35 119.6(3)
C37 C36 H36 120.2
C35 C36 H36 120.2
C36 C37 C38 120.7(3)
C36 C37 H37 119.6
C38 C37 H37 119.6
C39 C38 C37 119.7(3)
C39 C38 H38 120.1
C37 C38 H38 120.1
C40 C39 C38 120.7(3)
C40 C39 H39 119.6
C38 C39 H39 119.6
C39 C40 C35 119.6(3)
C39 C40 H40 120.2
C35 C40 H40 120.2
C46 C41 C42 120.9(3)
C46 C41 P1 120.5(3)
C42 C41 P1 118.2(3)
C43 C42 C41 119.2(4)
C43 C42 H42 120.4
C41 C42 H42 120.4
C42 C43 C44 120.2(4)
C42 C43 H43 119.9
C44 C43 H43 119.9
C45 C44 C43 119.9(3)
C45 C44 H44 120.0
C43 C44 H44 120.0
C44 C45 C46 121.0(4)
C44 C45 H45 119.5
C46 C45 H45 119.5
C41 C46 C45 118.8(4)
C41 C46 H46 120.6
C45 C46 H46 120.6
Cl3 C47 Cl4 111.2(2)
Cl3 C47 H47A 109.4
Cl4 C47 H47A 109.4
Cl3 C47 H47B 109.4
Cl4 C47 H47B 109.4
H47A C47 H47B 108.0
Cl1 C48 Cl2 112.2(3)
Cl1 C48 H48A 109.2
Cl2 C48 H48A 109.2
Cl1 C48 H48B 109.2
Cl2 C48 H48B 109.2
H48A C48 H48B 107.9

loop_
_geom_bond_atom_site_label_1
_geom_bond_atom_site_label_2
_geom_bond_distance
Mo1 O1 1.690(2)
Mo1 N4 2.211(3)
Mo1 N3 2.359(3)
Mo1 S1 2.4005(12)
Mo1 S2 2.4246(11)
Mo1 S3 2.4380(13)
S1 C1 1.746(4)
S2 C2 1.745(4)
S3 C17 1.773(3)
P1 C23 1.783(4)
P1 C35 1.785(3)
P1 C41 1.799(3)
P1 C29 1.795(3)
Cl1 C48 1.743(5)
Cl2 C48 1.751(5)
Cl3 C47 1.753(4)
Cl4 C47 1.772(4)
O2 N5 1.223(4)
O3 N5 1.232(4)
N1 C4 1.150(5)
N2 C3 1.150(5)
N3 C9 1.357(4)
N3 C5 1.344(4)
N4 C11 1.333(5)
N4 C10 1.377(4)
N5 C20 1.457(4)
C1 C2 1.369(5)
C1 C3 1.433(5)
C2 C4 1.420(5)
C5 C6 1.400(5)
C5 H5 0.9300
C6 C7 1.382(5)
C6 H6 0.9300
C7 C8 1.409(5)
C7 H7 0.9300
C8 C9 1.403(5)
C8 C16 1.445(5)
C9 C10 1.423(5)
C10 C14 1.417(5)
C11 C12 1.402(5)
C11 H11 0.9300
C12 C13 1.387(6)
C12 H12 0.9300
C13 C14 1.386(5)
C13 H13 0.9300
C14 C15 1.444(5)
C15 C16 1.342(5)
C15 H15 0.9300
C16 H16 0.9300
C17 C18 1.399(5)
C17 C22 1.394(5)
C18 C19 1.376(5)
C18 H18 0.9300
C19 C20 1.384(5)
C19 H19 0.9300
C20 C21 1.387(5)
C21 C22 1.386(5)
C21 H21 0.9300
C22 H22 0.9300
C23 C28 1.404(5)
C23 C24 1.403(5)
C24 C25 1.377(5)
C24 H24 0.9300
C25 C26 1.399(5)
C25 H25 0.9300
C26 C27 1.384(6)
C26 H26 0.9300
C27 C28 1.387(5)
C27 H27 0.9300
C28 H28 0.9300
C29 C34 1.386(5)
C29 C30 1.410(5)
C30 C31 1.384(5)
C30 H30 0.9300
C31 C32 1.375(6)
C31 H31 0.9300
C32 C33 1.363(6)
C32 H32 0.9300
C33 C34 1.406(5)
C33 H33 0.9300
C34 H34 0.9300
C35 C36 1.401(5)
C35 C40 1.414(5)
C36 C37 1.375(5)
C36 H36 0.9300
C37 C38 1.397(5)
C37 H37 0.9300
C38 C39 1.384(5)
C38 H38 0.9300
C39 C40 1.375(5)
C39 H39 0.9300
C40 H40 0.9300
C41 C46 1.378(5)
C41 C42 1.402(5)
C42 C43 1.380(5)
C42 H42 0.9300
C43 C44 1.388(6)
C43 H43 0.9300
C44 C45 1.373(6)
C44 H44 0.9300
C45 C46 1.391(5)
C45 H45 0.9300
C46 H46 0.9300
C47 H47A 0.9700
C47 H47B 0.9700
C48 H48A 0.9700
C48 H48B 0.9700
